data_7132687
loop_
_publ_author_name
'Zhang, Zhou'
'Li, Jin'
'Cai, Zhiwei'
'Kang, Songyao'
'Wang, Jian'
'Cui, Yue'
'Han, Siyuan'
'Sheng, Lei'
'Yin, Qing'
'Dai, Ang'
'Zhao, Weining'
'Zhao, Fangyuan'

_publ_section_title
;
 Electrochemical aerobic Wacker-type oxygenation of triaryl substituted
 alkenes to 1,2,2-triarylethanones.
;
_journal_issue 22
_journal_name_full 'Chemical communications (Cambridge, England)'
_journal_page_first 3035
_journal_page_last 3038
_journal_paper_doi 10.1039/d3cc05770d
_journal_volume 60
_journal_year 2024
_chemical_formula_moiety 'C20 H15 F O'
_chemical_formula_sum 'C20 H15 F O'
_chemical_formula_weight 290.32
_space_group_crystal_system orthorhombic
_space_group_IT_number 61
_space_group_name_Hall '-P 2ac 2ab'
_space_group_name_H-M_alt 'P b c a'
_atom_sites_solution_hydrogens geom
_atom_sites_solution_primary dual
_audit_creation_date 2024-01-03
_audit_creation_method
;
Olex2 1.3
(compiled 2020.11.12 svn.r5f609507 for OlexSys, GUI svn.r6403)
;
_audit_update_record
;
2024-01-03 deposited with the CCDC.	2024-02-05 downloaded from the CCDC.
;
_cell_angle_alpha 90
_cell_angle_beta 90
_cell_angle_gamma 90
_cell_formula_units_Z 8
_cell_length_a 16.4099(16)
_cell_length_b 10.0684(10)
_cell_length_c 18.6788(16)
_cell_measurement_reflns_used 2220
_cell_measurement_temperature 100(2)
_cell_measurement_theta_max 65.77
_cell_measurement_theta_min 18.11
_cell_volume 3086.1(5)
_computing_cell_refinement 'SAINT V8.40B (?, 2016)'
_computing_data_reduction 'SAINT V8.40B (?, 2016)'
_computing_molecular_graphics 'Olex2 1.3 (Dolomanov et al., 2009)'
_computing_publication_material 'Olex2 1.3 (Dolomanov et al., 2009)'
_computing_structure_refinement 'XL  (Sheldrick, 2008)'
_computing_structure_solution 'SHELXT 2014/5 (Sheldrick, 2014)'
_diffrn_ambient_temperature 100.15
_diffrn_measured_fraction_theta_full 0.997
_diffrn_measured_fraction_theta_max 0.997
_diffrn_measurement_device_type 'CCD area detector'
_diffrn_measurement_method 'phi and omega scans'
_diffrn_radiation_monochromator graphite
_diffrn_radiation_type CuK\a
_diffrn_radiation_wavelength 1.54178
_diffrn_reflns_av_R_equivalents 0.0779
_diffrn_reflns_av_unetI/netI 0.0650
_diffrn_reflns_Laue_measured_fraction_full 0.997
_diffrn_reflns_Laue_measured_fraction_max 0.997
_diffrn_reflns_limit_h_max 16
_diffrn_reflns_limit_h_min -19
_diffrn_reflns_limit_k_max 8
_diffrn_reflns_limit_k_min -11
_diffrn_reflns_limit_l_max 21
_diffrn_reflns_limit_l_min -22
_diffrn_reflns_number 15338
_diffrn_reflns_point_group_measured_fraction_full 0.997
_diffrn_reflns_point_group_measured_fraction_max 0.997
_diffrn_reflns_theta_full 66.756
_diffrn_reflns_theta_max 66.756
_diffrn_reflns_theta_min 4.735
_diffrn_source_current 1.1
_diffrn_source_power 0.055
_diffrn_source_voltage 50.0
_exptl_absorpt_coefficient_mu 0.677
_exptl_absorpt_correction_T_max 0.7528
_exptl_absorpt_correction_T_min 0.3678
_exptl_absorpt_correction_type none
_exptl_absorpt_process_details
;
SADABS-2016/2 (Bruker,2016/2) was used for absorption correction.
wR2(int) was 0.1566 before and 0.0864 after correction.
The Ratio of minimum to maximum transmission is 0.4886.
The \l/2 correction factor is Not present.
;
_exptl_crystal_colour 'clear whiteish colourless'
_exptl_crystal_colour_lustre clear
_exptl_crystal_colour_modifier whiteish
_exptl_crystal_colour_primary colourless
_exptl_crystal_density_diffrn 1.250
_exptl_crystal_description block
_exptl_crystal_F_000 1216
_exptl_crystal_size_max 0.22
_exptl_crystal_size_mid 0.2
_exptl_crystal_size_min 0.18
_refine_diff_density_max 0.301
_refine_diff_density_min -0.314
_refine_diff_density_rms 0.069
_refine_ls_extinction_method none
_refine_ls_goodness_of_fit_ref 1.081
_refine_ls_hydrogen_treatment constr
_refine_ls_matrix_type full
_refine_ls_number_parameters 203
_refine_ls_number_reflns 2713
_refine_ls_number_restraints 2
_refine_ls_restrained_S_all 1.082
_refine_ls_R_factor_all 0.0998
_refine_ls_R_factor_gt 0.0822
_refine_ls_shift/su_max 0.000
_refine_ls_shift/su_mean 0.000
_refine_ls_structure_factor_coef Fsqd
_refine_ls_weighting_details 'w=1/[\s^2^(Fo^2^)+(0.1512P)^2^+0.2314P] where P=(Fo^2^+2Fc^2^)/3'
_refine_ls_weighting_scheme calc
_refine_ls_wR_factor_gt 0.2170
_refine_ls_wR_factor_ref 0.2324
_reflns_Friedel_coverage 0.000
_reflns_number_gt 2034
_reflns_number_total 2713
_reflns_threshold_expression 'I > 2\s(I)'
_cod_data_source_file d3cc05770d2.cif
_cod_data_source_block 1_a
_cod_depositor_comments 'Adding full bibliography for 7132687.cif.'
_cod_database_code 7132687
_shelx_shelxl_version_number 2014/7
_shelx_space_group_comment
;
The symmetry employed for this shelxl refinement is uniquely defined
by the following loop, which should always be used as a source of
symmetry information in preference to the above space-group names.
They are only intended as comments.
;
_shelx_estimated_absorpt_t_max 0.888
_shelx_estimated_absorpt_t_min 0.865
_olex2_refinement_description
;
1. Fixed Uiso
 At 1.2 times of:
  All C(H) groups
2. Restrained distances
 C1-F1A = C11-F1B
 1.36 with sigma of 0.01
3. Uiso/Uaniso restraints and constraints
Uanis(F1A) = Uanis(F1B)
4. Others
 Sof(H1)=Sof(F1B)=1-FVAR(1)
 Sof(H11)=Sof(F1A)=FVAR(1)
5.a Ternary CH refined with riding coordinates:
 C7(H7)
5.b Aromatic/amide H refined with riding coordinates:
 C1(H1), C2(H2), C3(H3), C5(H5), C6(H6), C9(H9), C10(H10), C11(H11), C12(H12),
 C13(H13), C16(H16), C17(H17), C18(H18), C19(H19), C20(H20)
;
_olex2_submission_special_instructions 'No special instructions were received'

loop_
_space_group_symop_operation_xyz
'x, y, z'
'-x+1/2, -y, z+1/2'
'-x, y+1/2, -z+1/2'
'x+1/2, -y+1/2, -z'
'-x, -y, -z'
'x-1/2, y, -z-1/2'
'x, -y-1/2, z-1/2'
'-x-1/2, y-1/2, z'

loop_
_atom_site_label
_atom_site_type_symbol
_atom_site_fract_x
_atom_site_fract_y
_atom_site_fract_z
_atom_site_U_iso_or_equiv
_atom_site_adp_type
_atom_site_occupancy
_atom_site_site_symmetry_order
_atom_site_calc_flag
_atom_site_refinement_flags_posn
_atom_site_refinement_flags_adp
_atom_site_refinement_flags_occupancy
_atom_site_disorder_assembly
_atom_site_disorder_group
C1 C 0.1289(3) 0.7786(4) 0.06818(17) 0.1080(12) Uani 1 1 d D . . . .
H1 H 0.0920 0.7965 0.0302 0.130 Uiso 0.643(4) 1 calc R U P A 2
C2 C 0.1073(2) 0.6939(4) 0.1201(2) 0.1071(11) Uani 1 1 d . . . . .
H2 H 0.0546 0.6547 0.1194 0.129 Uiso 1 1 calc R U . . .
C3 C 0.16147(19) 0.6630(3) 0.17489(17) 0.0862(8) Uani 1 1 d . . . . .
H3 H 0.1461 0.6014 0.2110 0.103 Uiso 1 1 calc R U . . .
C4 C 0.23771(15) 0.7217(2) 0.17700(12) 0.0606(6) Uani 1 1 d . . . . .
C5 C 0.25713(19) 0.8124(3) 0.12437(14) 0.0850(8) Uani 1 1 d . . . . .
H5 H 0.3081 0.8570 0.1260 0.102 Uiso 1 1 calc R U . . .
C6 C 0.2030(2) 0.8395(4) 0.06905(17) 0.1074(11) Uani 1 1 d . . . . .
H6 H 0.2176 0.9000 0.0322 0.129 Uiso 1 1 calc R U . . .
C7 C 0.29654(14) 0.68510(17) 0.23679(10) 0.0562(6) Uani 1 1 d . . . . .
H7 H 0.2816 0.5938 0.2533 0.067 Uiso 1 1 calc R U . . .
C8 C 0.38491(14) 0.67949(18) 0.21186(10) 0.0549(6) Uani 1 1 d . . . . .
C9 C 0.41562(16) 0.5627(2) 0.18322(12) 0.0677(6) Uani 1 1 d . . . . .
H9 H 0.3820 0.4859 0.1821 0.081 Uiso 1 1 calc R U . . .
C10 C 0.49373(19) 0.5553(3) 0.15630(15) 0.0837(8) Uani 1 1 d . . . . .
H10 H 0.5137 0.4751 0.1362 0.100 Uiso 1 1 calc R U . . .
C11 C 0.54145(18) 0.6654(3) 0.15923(16) 0.0870(8) Uani 1 1 d D . . . .
H11 H 0.5954 0.6606 0.1409 0.104 Uiso 0.357(4) 1 calc R U P A 1
C12 C 0.51478(19) 0.7824(3) 0.18743(16) 0.0866(8) Uani 1 1 d . . . . .
H12 H 0.5495 0.8578 0.1888 0.104 Uiso 1 1 calc R U . . .
C13 C 0.43589(17) 0.7894(2) 0.21413(14) 0.0702(7) Uani 1 1 d . . . . .
H13 H 0.4166 0.8703 0.2342 0.084 Uiso 1 1 calc R U . . .
C14 C 0.28934(17) 0.77638(19) 0.30120(12) 0.0640(6) Uani 1 1 d . . . . .
C15 C 0.32934(15) 0.7366(2) 0.36966(11) 0.0616(6) Uani 1 1 d . . . . .
C16 C 0.35366(17) 0.6072(2) 0.38360(13) 0.0716(7) Uani 1 1 d . . . . .
H16 H 0.3438 0.5394 0.3493 0.086 Uiso 1 1 calc R U . . .
C17 C 0.39223(18) 0.5766(3) 0.44731(15) 0.0894(9) Uani 1 1 d . . . . .
H17 H 0.4078 0.4875 0.4569 0.107 Uiso 1 1 calc R U . . .
C18 C 0.4080(2) 0.6735(4) 0.49643(15) 0.0997(10) Uani 1 1 d . . . . .
H18 H 0.4358 0.6519 0.5395 0.120 Uiso 1 1 calc R U . . .
C19 C 0.3842(2) 0.8012(4) 0.48394(16) 0.0983(10) Uani 1 1 d . . . . .
H19 H 0.3949 0.8681 0.5185 0.118 Uiso 1 1 calc R U . . .
C20 C 0.34449(19) 0.8333(3) 0.42126(13) 0.0809(8) Uani 1 1 d . . . . .
H20 H 0.3273 0.9222 0.4132 0.097 Uiso 1 1 calc R U . . .
F1A F 0.0855(3) 0.8234(7) 0.0128(3) 0.1297(11) Uani 0.357(4) 1 d D . P A 1
F1B F 0.61824(19) 0.6648(4) 0.1340(2) 0.1297(11) Uani 0.643(4) 1 d D . P A 2
O1 O 0.25507(17) 0.88217(18) 0.29667(9) 0.1064(8) Uani 1 1 d . . . . .

loop_
_atom_site_aniso_label
_atom_site_aniso_U_11
_atom_site_aniso_U_22
_atom_site_aniso_U_33
_atom_site_aniso_U_23
_atom_site_aniso_U_13
_atom_site_aniso_U_12
C1 0.102(3) 0.158(3) 0.0641(18) -0.0167(19) -0.0226(18) 0.042(2)
C2 0.089(2) 0.116(2) 0.116(3) -0.028(2) -0.031(2) -0.0005(18)
C3 0.085(2) 0.0824(16) 0.092(2) -0.0080(13) -0.0105(15) -0.0096(13)
C4 0.0660(13) 0.0630(12) 0.0527(12) -0.0087(8) 0.0020(10) 0.0072(10)
C5 0.0711(16) 0.119(2) 0.0646(15) 0.0253(14) 0.0030(13) 0.0104(14)
C6 0.095(2) 0.163(3) 0.0638(17) 0.0266(18) 0.0013(15) 0.037(2)
C7 0.0727(14) 0.0483(9) 0.0477(11) 0.0010(7) 0.0004(10) 0.0023(9)
C8 0.0695(14) 0.0525(10) 0.0428(10) 0.0008(7) -0.0049(9) 0.0028(9)
C9 0.0764(16) 0.0637(12) 0.0630(13) -0.0075(9) -0.0021(11) 0.0079(10)
C10 0.0830(18) 0.0908(17) 0.0775(17) -0.0134(13) -0.0003(14) 0.0198(15)
C11 0.0682(17) 0.121(2) 0.0717(17) 0.0020(14) 0.0014(13) 0.0106(15)
C12 0.0802(19) 0.0994(19) 0.0802(18) 0.0066(14) -0.0022(15) -0.0203(15)
C13 0.0800(17) 0.0627(12) 0.0678(14) -0.0028(9) -0.0021(12) -0.0037(11)
C14 0.0883(17) 0.0521(11) 0.0515(12) 0.0003(8) 0.0078(11) 0.0041(10)
C15 0.0725(14) 0.0663(12) 0.0460(11) -0.0012(8) 0.0076(10) -0.0077(10)
C16 0.0843(17) 0.0744(14) 0.0561(13) 0.0034(10) -0.0022(12) 0.0044(11)
C17 0.0860(19) 0.116(2) 0.0666(16) 0.0161(14) -0.0042(14) 0.0134(16)
C18 0.083(2) 0.169(3) 0.0468(14) 0.0049(16) -0.0034(13) -0.004(2)
C19 0.105(2) 0.134(3) 0.0568(16) -0.0197(15) 0.0011(15) -0.0234(19)
C20 0.108(2) 0.0824(16) 0.0528(13) -0.0106(10) 0.0149(13) -0.0211(14)
F1A 0.0779(17) 0.193(3) 0.118(2) -0.004(2) 0.0069(15) 0.0089(16)
F1B 0.0779(17) 0.193(3) 0.118(2) -0.004(2) 0.0069(15) 0.0089(16)
O1 0.180(2) 0.0716(12) 0.0672(11) -0.0060(8) -0.0028(13) 0.0503(12)

loop_
_atom_type_symbol
_atom_type_description
_atom_type_scat_dispersion_real
_atom_type_scat_dispersion_imag
_atom_type_scat_source
C C 0.0181 0.0091 'International Tables Vol C Tables 4.2.6.8 and 6.1.1.4'
H H 0.0000 0.0000 'International Tables Vol C Tables 4.2.6.8 and 6.1.1.4'
F F 0.0727 0.0534 'International Tables Vol C Tables 4.2.6.8 and 6.1.1.4'
O O 0.0492 0.0322 'International Tables Vol C Tables 4.2.6.8 and 6.1.1.4'

loop_
_geom_angle_atom_site_label_1
_geom_angle_atom_site_label_2
_geom_angle_atom_site_label_3
_geom_angle
_geom_angle_site_symmetry_1
_geom_angle_site_symmetry_3
_geom_angle_publ_flag
C2 C1 H1 119.5 . . ?
C2 C1 C6 121.0(3) . . ?
C6 C1 H1 119.5 . . ?
F1A C1 C2 129.5(5) . . ?
F1A C1 C6 109.5(5) . . ?
C1 C2 H2 119.8 . . ?
C1 C2 C3 120.4(3) . . ?
C3 C2 H2 119.8 . . ?
C2 C3 H3 119.9 . . ?
C4 C3 C2 120.2(3) . . ?
C4 C3 H3 119.9 . . ?
C3 C4 C7 119.4(2) . . ?
C5 C4 C3 118.1(2) . . ?
C5 C4 C7 122.5(2) . . ?
C4 C5 H5 119.6 . . ?
C4 C5 C6 120.8(3) . . ?
C6 C5 H5 119.6 . . ?
C1 C6 C5 119.4(3) . . ?
C1 C6 H6 120.3 . . ?
C5 C6 H6 120.3 . . ?
C4 C7 H7 107.1 . . ?
C4 C7 C8 112.85(17) . . ?
C8 C7 H7 107.1 . . ?
C14 C7 C4 112.68(17) . . ?
C14 C7 H7 107.1 . . ?
C14 C7 C8 109.78(19) . . ?
C9 C8 C7 119.68(19) . . ?
C9 C8 C13 118.0(2) . . ?
C13 C8 C7 122.31(18) . . ?
C8 C9 H9 119.2 . . ?
C10 C9 C8 121.6(2) . . ?
C10 C9 H9 119.2 . . ?
C9 C10 H10 120.7 . . ?
C11 C10 C9 118.5(2) . . ?
C11 C10 H10 120.7 . . ?
C10 C11 H11 118.8 . . ?
C10 C11 C12 122.4(3) . . ?
C12 C11 H11 118.8 . . ?
F1B C11 C10 121.5(3) . . ?
F1B C11 C12 116.1(3) . . ?
C11 C12 H12 120.6 . . ?
C11 C12 C13 118.8(3) . . ?
C13 C12 H12 120.6 . . ?
C8 C13 C12 120.7(2) . . ?
C8 C13 H13 119.7 . . ?
C12 C13 H13 119.7 . . ?
C15 C14 C7 118.84(18) . . ?
O1 C14 C7 121.0(2) . . ?
O1 C14 C15 120.11(19) . . ?
C16 C15 C14 122.64(19) . . ?
C16 C15 C20 118.4(2) . . ?
C20 C15 C14 118.9(2) . . ?
C15 C16 H16 119.9 . . ?
C17 C16 C15 120.1(2) . . ?
C17 C16 H16 119.9 . . ?
C16 C17 H17 119.8 . . ?
C18 C17 C16 120.5(3) . . ?
C18 C17 H17 119.8 . . ?
C17 C18 H18 119.9 . . ?
C17 C18 C19 120.3(3) . . ?
C19 C18 H18 119.9 . . ?
C18 C19 H19 119.9 . . ?
C18 C19 C20 120.1(3) . . ?
C20 C19 H19 119.9 . . ?
C15 C20 H20 119.7 . . ?
C19 C20 C15 120.5(3) . . ?
C19 C20 H20 119.7 . . ?

loop_
_geom_bond_atom_site_label_1
_geom_bond_atom_site_label_2
_geom_bond_distance
_geom_bond_site_symmetry_2
_geom_bond_publ_flag
C1 H1 0.9500 . ?
C1 C2 1.339(6) . ?
C1 C6 1.363(6) . ?
C1 F1A 1.335(6) . ?
C2 H2 0.9500 . ?
C2 C3 1.392(5) . ?
C3 H3 0.9500 . ?
C3 C4 1.384(4) . ?
C4 C5 1.379(3) . ?
C4 C7 1.522(3) . ?
C5 H5 0.9500 . ?
C5 C6 1.389(4) . ?
C6 H6 0.9500 . ?
C7 H7 1.0000 . ?
C7 C8 1.524(3) . ?
C7 C14 1.519(3) . ?
C8 C9 1.387(3) . ?
C8 C13 1.388(3) . ?
C9 H9 0.9500 . ?
C9 C10 1.379(4) . ?
C10 H10 0.9500 . ?
C10 C11 1.358(4) . ?
C11 H11 0.9500 . ?
C11 C12 1.363(4) . ?
C11 F1B 1.345(4) . ?
C12 H12 0.9500 . ?
C12 C13 1.389(4) . ?
C13 H13 0.9500 . ?
C14 C15 1.492(3) . ?
C14 O1 1.207(3) . ?
C15 C16 1.387(3) . ?
C15 C20 1.392(3) . ?
C16 H16 0.9500 . ?
C16 C17 1.383(4) . ?
C17 H17 0.9500 . ?
C17 C18 1.364(5) . ?
C18 H18 0.9500 . ?
C18 C19 1.365(5) . ?
C19 H19 0.9500 . ?
C19 C20 1.378(5) . ?
C20 H20 0.9500 . ?

loop_
_geom_torsion_atom_site_label_1
_geom_torsion_atom_site_label_2
_geom_torsion_atom_site_label_3
_geom_torsion_atom_site_label_4
_geom_torsion
_geom_torsion_site_symmetry_1
_geom_torsion_site_symmetry_2
_geom_torsion_site_symmetry_3
_geom_torsion_site_symmetry_4
_geom_torsion_publ_flag
C1 C2 C3 C4 1.3(5) . . . . ?
C2 C1 C6 C5 0.5(6) . . . . ?
C2 C3 C4 C5 1.2(4) . . . . ?
C2 C3 C4 C7 -179.1(2) . . . . ?
C3 C4 C5 C6 -2.8(4) . . . . ?
C3 C4 C7 C8 143.4(2) . . . . ?
C3 C4 C7 C14 -91.5(3) . . . . ?
C4 C5 C6 C1 2.1(5) . . . . ?
C4 C7 C8 C9 -87.2(2) . . . . ?
C4 C7 C8 C13 90.3(2) . . . . ?
C4 C7 C14 C15 166.9(2) . . . . ?
C4 C7 C14 O1 -16.4(3) . . . . ?
C5 C4 C7 C8 -36.9(3) . . . . ?
C5 C4 C7 C14 88.1(3) . . . . ?
C6 C1 C2 C3 -2.1(6) . . . . ?
C7 C4 C5 C6 177.5(3) . . . . ?
C7 C8 C9 C10 176.3(2) . . . . ?
C7 C8 C13 C12 -176.6(2) . . . . ?
C7 C14 C15 C16 -17.8(3) . . . . ?
C7 C14 C15 C20 160.9(2) . . . . ?
C8 C7 C14 C15 -66.4(2) . . . . ?
C8 C7 C14 O1 110.3(3) . . . . ?
C8 C9 C10 C11 1.0(4) . . . . ?
C9 C8 C13 C12 1.0(3) . . . . ?
C9 C10 C11 C12 -0.3(4) . . . . ?
C9 C10 C11 F1B 179.9(3) . . . . ?
C10 C11 C12 C13 0.0(4) . . . . ?
C11 C12 C13 C8 -0.3(4) . . . . ?
C13 C8 C9 C10 -1.3(3) . . . . ?
C14 C7 C8 C9 146.22(19) . . . . ?
C14 C7 C8 C13 -36.3(3) . . . . ?
C14 C15 C16 C17 178.4(2) . . . . ?
C14 C15 C20 C19 -177.5(3) . . . . ?
C15 C16 C17 C18 -1.2(4) . . . . ?
C16 C15 C20 C19 1.3(4) . . . . ?
C16 C17 C18 C19 1.6(5) . . . . ?
C17 C18 C19 C20 -0.5(5) . . . . ?
C18 C19 C20 C15 -0.9(5) . . . . ?
C20 C15 C16 C17 -0.3(4) . . . . ?
F1A C1 C2 C3 -177.9(5) . . . . ?
F1A C1 C6 C5 177.0(4) . . . . ?
F1B C11 C12 C13 179.8(3) . . . . ?
O1 C14 C15 C16 165.4(3) . . . . ?
O1 C14 C15 C20 -15.9(4) . . . . ?
